data_2238666
loop_
_publ_author_name
'Huang, Lina'
'Du, Zhengyin'
'Liu, Wei'
'Che, Fushou'

_publ_section_title
;
 4,6-Dibromo-<i>N</i>-{3-[(4,6-dibromo-2,3-dimethylphenyl)imino]butan-2-ylidene}-2,3-dimethylaniline
;
_journal_coeditor_code RK2409
_journal_issue 10
_journal_name_full 'Acta Crystallographica Section E'
_journal_page_first o1496
_journal_paper_doi 10.1107/S1600536813023921
_journal_volume 69
_journal_year 2013
_chemical_formula_iupac 'C20 H20 Br4 N2'
_chemical_formula_moiety 'C20 H20 Br4 N2'
_chemical_formula_sum 'C20 H20 Br4 N2'
_chemical_formula_weight 607.98
_chemical_name_systematic
4,6-Dibromo-<i>N</i>-{3-[(4,6-dibromo-2,3-dimethylphenyl)imino]butan-2-ylidene}-2,3-dimethylaniline
_space_group_crystal_system monoclinic
_space_group_IT_number 14
_space_group_name_Hall '-P 2yn'
_space_group_name_H-M_alt 'P 1 21/n 1'
_symmetry_space_group_name_Hall '-P 2yn'
_symmetry_space_group_name_H-M 'P 1 21/n 1'
_atom_sites_solution_hydrogens geom
_atom_sites_solution_primary direct
_atom_sites_solution_secondary difmap
_audit_creation_method
;
  Olex2 1.2
  (compiled Apr 23 2013 17:54:37, GUI svn.r4466)
;
_cell_angle_alpha 90.00
_cell_angle_beta 98.782(8)
_cell_angle_gamma 90.00
_cell_formula_units_Z 2
_cell_length_a 5.5582(6)
_cell_length_b 12.8881(15)
_cell_length_c 14.8377(11)
_cell_measurement_reflns_used 2210
_cell_measurement_temperature 150.00(10)
_cell_measurement_theta_max 70.3940
_cell_measurement_theta_min 3.3990
_cell_volume 1050.43(19)
_computing_cell_refinement '<i>CrysAlis PRO</i> (Agilent, 2013)'
_computing_data_collection '<i>CrysAlis PRO</i> (Agilent, 2013)'
_computing_data_reduction '<i>CrysAlis RED</i> (Agilent, 2013)'
_computing_molecular_graphics '<i>OLEX2</i> (Dolomanov <i>et al.</i>, 2009)'
_computing_publication_material '<i>OLEX2</i> (Dolomanov <i>et al.</i>, 2009)'
_computing_structure_refinement '<i>OLEX2</i> (Dolomanov <i>et al.</i>, 2009)'
_computing_structure_solution '<i>SUPERFLIP</i> (Palatinus & Chapuis, 2007)'
_diffrn_ambient_temperature 150.00(10)
_diffrn_detector_area_resol_mean 16.0733
_diffrn_measured_fraction_theta_full 0.9324
_diffrn_measured_fraction_theta_max 0.9943
_diffrn_measurement_device_type 'Agilent SuperNova (Dual, Cu at zero, Eos)'
_diffrn_measurement_method \w--scans
_diffrn_radiation_monochromator mirror
_diffrn_radiation_type 'Cu K\a'
_diffrn_radiation_wavelength 1.5418
_diffrn_reflns_av_R_equivalents 0.0286
_diffrn_reflns_limit_h_max 4
_diffrn_reflns_limit_h_min -6
_diffrn_reflns_limit_k_max 15
_diffrn_reflns_limit_k_min -15
_diffrn_reflns_limit_l_max 17
_diffrn_reflns_limit_l_min -17
_diffrn_reflns_number 4675
_diffrn_reflns_theta_full 68.00
_diffrn_reflns_theta_max 68.21
_diffrn_reflns_theta_min 4.57
_exptl_absorpt_coefficient_mu 9.398
_exptl_absorpt_correction_T_max 1.00000
_exptl_absorpt_correction_T_min 0.68774
_exptl_absorpt_correction_type multi-scan
_exptl_absorpt_process_details
;
(<i>CrysAlis PRO</i>; Agilent, 2013)
;
_exptl_crystal_colour 'clear light yellow'
_exptl_crystal_density_diffrn 1.922
_exptl_crystal_density_method 'not measured'
_exptl_crystal_description block
_exptl_crystal_F_000 588
_exptl_crystal_size_max 0.29
_exptl_crystal_size_mid 0.17
_exptl_crystal_size_min 0.16
_refine_diff_density_max 0.704
_refine_diff_density_min -1.038
_refine_ls_extinction_method none
_refine_ls_goodness_of_fit_ref 1.113
_refine_ls_hydrogen_treatment constr
_refine_ls_matrix_type full
_refine_ls_number_parameters 121
_refine_ls_number_reflns 1921
_refine_ls_number_restraints 0
_refine_ls_restrained_S_all 1.113
_refine_ls_R_factor_all 0.0474
_refine_ls_R_factor_gt 0.0442
_refine_ls_shift/su_max 0.000
_refine_ls_shift/su_mean 0.000
_refine_ls_structure_factor_coef Fsqd
_refine_ls_weighting_details 'calc w=1/[\s^2^(Fo^2^)+(0.0802P)^2^+2.2115P] where P=(Fo^2^+2Fc^2^)/3'
_refine_ls_weighting_scheme calc
_refine_ls_wR_factor_gt 0.1311
_refine_ls_wR_factor_ref 0.1345
_reflns_number_gt 1777
_reflns_number_total 1921
_reflns_threshold_expression >2\s(I)
_cod_data_source_file rk2409.cif
_cod_data_source_block I
_cod_database_code 2238666

loop_
_space_group_symop_id
_space_group_symop_operation_xyz
1 'x, y, z'
2 '-x+1/2, y+1/2, -z+1/2'
3 '-x, -y, -z'
4 'x-1/2, -y-1/2, z-1/2'

loop_
_atom_site_type_symbol
_atom_site_label
_atom_site_fract_x
_atom_site_fract_y
_atom_site_fract_z
_atom_site_U_iso_or_equiv
_atom_site_adp_type
_atom_site_calc_flag
_atom_site_refinement_flags
_atom_site_occupancy
_atom_site_symmetry_multiplicity
Br Br2 0.84461(11) 0.31214(5) 0.68427(4) 0.0431(2) Uani d . 1 1
N N1 0.5517(8) 0.5134(4) 0.6182(3) 0.0327(9) Uani d . 1 1
C C2 0.2754(9) 0.4881(4) 0.8311(3) 0.0269(9) Uani d . 1 1
C C3 0.6169(9) 0.3862(4) 0.7425(3) 0.0277(10) Uani d . 1 1
C C4 0.4939(9) 0.4723(4) 0.7012(3) 0.0275(10) Uani d . 1 1
C C5 0.3261(10) 0.5238(4) 0.7464(3) 0.0296(10) Uani d . 1 1
C C6 0.4633(10) 0.4739(4) 0.5417(3) 0.0341(11) Uani d . 1 1
C C7 0.5762(9) 0.3504(4) 0.8271(3) 0.0293(10) Uani d . 1 1
H H7 0.6616 0.2939 0.8548 0.035 Uiso calc R 1 1
C C1 0.1862(10) 0.6189(4) 0.7022(3) 0.0341(11) Uani d . 1 1
H H1A 0.0200 0.5999 0.6813 0.051 Uiso calc R 1 1
H H1B 0.2604 0.6422 0.6515 0.051 Uiso calc R 1 1
H H1C 0.1912 0.6736 0.7463 0.051 Uiso calc R 1 1
C C8 0.2980(12) 0.3814(5) 0.5268(3) 0.0438(14) Uani d . 1 1
H H8A 0.1479 0.4010 0.4898 0.066 Uiso calc R 1 1
H H8B 0.2654 0.3560 0.5845 0.066 Uiso calc R 1 1
H H8C 0.3751 0.3278 0.4964 0.066 Uiso calc R 1 1
C C9 0.0867(10) 0.5414(4) 0.8773(4) 0.0378(12) Uani d . 1 1
H H9A 0.1616 0.5968 0.9148 0.057 Uiso calc R 1 1
H H9B 0.0170 0.4924 0.9146 0.057 Uiso calc R 1 1
H H9C -0.0388 0.5691 0.8321 0.057 Uiso calc R 1 1
C C10 0.4039(9) 0.4017(4) 0.8689(3) 0.0277(10) Uani d . 1 1
Br Br1 0.34078(11) 0.34478(4) 0.98167(3) 0.0379(2) Uani d . 1 1

loop_
_atom_site_aniso_label
_atom_site_aniso_U_11
_atom_site_aniso_U_22
_atom_site_aniso_U_33
_atom_site_aniso_U_12
_atom_site_aniso_U_13
_atom_site_aniso_U_23
Br2 0.0473(4) 0.0546(4) 0.0317(3) -0.0012(3) 0.0199(3) -0.0110(2)
N1 0.043(2) 0.043(2) 0.0129(18) -0.0155(19) 0.0064(16) 0.0029(17)
C2 0.035(2) 0.030(2) 0.017(2) -0.0044(19) 0.0075(17) -0.0020(17)
C3 0.038(2) 0.032(2) 0.015(2) -0.005(2) 0.0109(17) -0.0075(18)
C4 0.042(3) 0.032(2) 0.0096(19) -0.012(2) 0.0066(17) -0.0023(17)
C5 0.047(3) 0.026(2) 0.015(2) -0.006(2) 0.0046(19) 0.0011(18)
C6 0.047(3) 0.044(3) 0.013(2) -0.016(2) 0.0102(19) 0.001(2)
C7 0.042(3) 0.025(2) 0.022(2) -0.003(2) 0.007(2) -0.0012(17)
C1 0.053(3) 0.029(2) 0.019(2) -0.004(2) 0.001(2) 0.0107(19)
C8 0.061(4) 0.058(3) 0.013(2) -0.031(3) 0.007(2) 0.000(2)
C9 0.045(3) 0.042(3) 0.029(3) 0.005(2) 0.015(2) -0.003(2)
C10 0.044(3) 0.030(2) 0.0102(18) -0.004(2) 0.0077(17) 0.0000(17)
Br1 0.0605(4) 0.0407(4) 0.0159(3) 0.0013(2) 0.0171(2) 0.00654(19)

loop_
_atom_type_symbol
_atom_type_description
_atom_type_scat_dispersion_real
_atom_type_scat_dispersion_imag
_atom_type_scat_source
C C 0.0181 0.0091 'International Tables Vol C Tables 4.2.6.8 and 6.1.1.4'
H H 0.0000 0.0000 'International Tables Vol C Tables 4.2.6.8 and 6.1.1.4'
N N 0.0311 0.0180 'International Tables Vol C Tables 4.2.6.8 and 6.1.1.4'
Br Br -0.6763 1.2805 'International Tables Vol C Tables 4.2.6.8 and 6.1.1.4'

loop_
_geom_angle_atom_site_label_1
_geom_angle_atom_site_label_2
_geom_angle_atom_site_label_3
_geom_angle_site_symmetry_3
_geom_angle
C6 N1 C4 . 121.1(4)
C5 C2 C9 . 120.5(5)
C10 C2 C5 . 117.4(4)
C10 C2 C9 . 122.1(4)
C4 C3 Br2 . 121.1(3)
C7 C3 Br2 . 117.2(4)
C7 C3 C4 . 121.6(4)
C3 C4 N1 . 121.1(4)
C3 C4 C5 . 119.1(4)
C5 C4 N1 . 119.6(4)
C2 C5 C1 . 118.9(5)
C4 C5 C2 . 120.9(4)
C4 C5 C1 . 120.2(4)
N1 C6 C6 3_666 115.8(6)
N1 C6 C8 . 126.4(4)
C8 C6 C6 3_666 117.8(5)
C3 C7 H7 . 121.1
C10 C7 C3 . 117.8(5)
C10 C7 H7 . 121.1
C5 C1 H1A . 109.5
C5 C1 H1B . 109.5
C5 C1 H1C . 109.5
H1A C1 H1B . 109.5
H1A C1 H1C . 109.5
H1B C1 H1C . 109.5
C6 C8 H8A . 109.5
C6 C8 H8B . 109.5
C6 C8 H8C . 109.5
H8A C8 H8B . 109.5
H8A C8 H8C . 109.5
H8B C8 H8C . 109.5
C2 C9 H9A . 109.5
C2 C9 H9B . 109.5
C2 C9 H9C . 109.5
H9A C9 H9B . 109.5
H9A C9 H9C . 109.5
H9B C9 H9C . 109.5
C2 C10 Br1 . 120.6(4)
C7 C10 C2 . 123.2(4)
C7 C10 Br1 . 116.2(4)

loop_
_geom_bond_atom_site_label_1
_geom_bond_atom_site_label_2
_geom_bond_site_symmetry_2
_geom_bond_distance
Br2 C3 . 1.895(5)
N1 C4 . 1.422(6)
N1 C6 . 1.273(6)
C2 C5 . 1.406(6)
C2 C9 . 1.504(7)
C2 C10 . 1.395(7)
C3 C4 . 1.395(7)
C3 C7 . 1.388(6)
C4 C5 . 1.397(7)
C5 C1 . 1.543(7)
C6 C6 3_666 1.518(9)
C6 C8 . 1.501(7)
C7 H7 . 0.9300
C7 C10 . 1.385(7)
C1 H1A . 0.9600
C1 H1B . 0.9600
C1 H1C . 0.9600
C8 H8A . 0.9600
C8 H8B . 0.9600
C8 H8C . 0.9600
C9 H9A . 0.9600
C9 H9B . 0.9600
C9 H9C . 0.9600
C10 Br1 . 1.908(4)

loop_
_geom_torsion_atom_site_label_1
_geom_torsion_atom_site_label_2
_geom_torsion_atom_site_label_3
_geom_torsion_atom_site_label_4
_geom_torsion_site_symmetry_4
_geom_torsion
Br2 C3 C4 N1 . -6.1(6)
Br2 C3 C4 C5 . 179.4(3)
Br2 C3 C7 C10 . -177.8(4)
N1 C4 C5 C2 . -176.5(4)
N1 C4 C5 C1 . 5.7(7)
C3 C4 C5 C2 . -1.9(7)
C3 C4 C5 C1 . -179.7(4)
C3 C7 C10 C2 . -1.5(7)
C3 C7 C10 Br1 . 176.5(4)
C4 N1 C6 C6 3_666 179.2(6)
C4 N1 C6 C8 . -1.5(10)
C4 C3 C7 C10 . 1.5(7)
C5 C2 C10 C7 . -0.1(7)
C5 C2 C10 Br1 . -178.0(4)
C6 N1 C4 C3 . 82.4(7)
C6 N1 C4 C5 . -103.1(6)
C7 C3 C4 N1 . 174.7(4)
C7 C3 C4 C5 . 0.2(7)
C9 C2 C5 C4 . -177.4(5)
C9 C2 C5 C1 . 0.4(7)
C9 C2 C10 C7 . 179.1(5)
C9 C2 C10 Br1 . 1.2(7)
C10 C2 C5 C4 . 1.8(7)
C10 C2 C5 C1 . 179.6(4)
